data_8107461
loop_
_publ_author_name
'Li, Ting'
'Xiao, Xiyuan'
'Tan, Yuxing'
'Fu, Weiwei'

_publ_section_title
;
 The crystal structure of
 ((E)-2,4-dichloro-6-(((2-hydroxy-5-nitrophenyl)imino)methyl)phenolato-\k
 3 N,O,O&#x2032;)tris(pyridine-\kN)manganese(II), C28H21Cl2MnN5O4
;
_journal_issue 3
_journal_name_full 'Zeitschrift f\"ur Kristallographie - New Crystal Structures'
_journal_page_first 433
_journal_page_last 435
_journal_paper_doi 10.1515/ncrs-2023-0012
_journal_volume 238
_journal_year 2023
_chemical_formula_sum 'C28 H21 Cl2 Mn N5 O4'
_chemical_formula_weight 617.34
_space_group_crystal_system triclinic
_space_group_IT_number 2
_space_group_name_Hall '-P 1'
_space_group_name_H-M_alt 'P -1'
_atom_sites_solution_hydrogens mixed
_cell_angle_alpha 103.7760(10)
_cell_angle_beta 92.4070(10)
_cell_angle_gamma 99.7610(10)
_cell_formula_units_Z 2
_cell_length_a 8.9699(9)
_cell_length_b 9.1185(9)
_cell_length_c 17.6902(17)
_cell_measurement_reflns_used 3767
_cell_measurement_temperature 296(2)
_cell_measurement_theta_max 26.60
_cell_measurement_theta_min 2.34
_cell_volume 1379.8(2)
_computing_cell_refinement 'Bruker SAINT [1]'
_computing_data_collection 'Bruker APEX2 [1]'
_computing_data_reduction 'Bruker SAINT [1]'
_computing_molecular_graphics 'ORTEP-3 for Windows [4]'
_computing_publication_material 'SHELXL-2018/3 [3]'
_computing_structure_refinement 'SHELXL-2018/3 (Sheldrick, 2018) [3]'
_computing_structure_solution 'SHELXT 2018/2 (Sheldrick, 2018) [2]'
_diffrn_ambient_temperature 296(2)
_diffrn_measured_fraction_theta_full 0.998
_diffrn_measured_fraction_theta_max 0.996
_diffrn_measurement_device_type 'Bruker APEX-II CCD'
_diffrn_measurement_method '\f and \w scans'
_diffrn_radiation_type MoK\a
_diffrn_radiation_wavelength 0.71073
_diffrn_reflns_av_R_equivalents 0.0309
_diffrn_reflns_av_unetI/netI 0.0380
_diffrn_reflns_Laue_measured_fraction_full 0.998
_diffrn_reflns_Laue_measured_fraction_max 0.996
_diffrn_reflns_limit_h_max 11
_diffrn_reflns_limit_h_min -11
_diffrn_reflns_limit_k_max 11
_diffrn_reflns_limit_k_min -11
_diffrn_reflns_limit_l_max 21
_diffrn_reflns_limit_l_min -21
_diffrn_reflns_number 15743
_diffrn_reflns_point_group_measured_fraction_full 0.998
_diffrn_reflns_point_group_measured_fraction_max 0.996
_diffrn_reflns_theta_full 25.242
_diffrn_reflns_theta_max 25.999
_diffrn_reflns_theta_min 2.340
_exptl_absorpt_coefficient_mu 0.716
_exptl_absorpt_correction_T_max 0.9929
_exptl_absorpt_correction_T_min 0.8302
_exptl_absorpt_correction_type multi-scan
_exptl_absorpt_process_details SADABS
_exptl_crystal_colour Brown
_exptl_crystal_density_diffrn 1.486
_exptl_crystal_description Flake
_exptl_crystal_F_000 630
_exptl_crystal_size_max 0.270
_exptl_crystal_size_mid 0.140
_exptl_crystal_size_min 0.010
_refine_diff_density_max 0.277
_refine_diff_density_min -0.274
_refine_diff_density_rms 0.043
_refine_ls_extinction_coef .
_refine_ls_extinction_method none
_refine_ls_goodness_of_fit_ref 1.045
_refine_ls_hydrogen_treatment mixed
_refine_ls_matrix_type full
_refine_ls_number_parameters 365
_refine_ls_number_reflns 5391
_refine_ls_number_restraints 0
_refine_ls_restrained_S_all 1.045
_refine_ls_R_factor_all 0.0653
_refine_ls_R_factor_gt 0.0388
_refine_ls_shift/su_max 0.001
_refine_ls_shift/su_mean 0.000
_refine_ls_structure_factor_coef Fsqd
_refine_ls_weighting_details 'w=1/[\s^2^(Fo^2^)+(0.0386P)^2^+0.1429P] where P=(Fo^2^+2Fc^2^)/3'
_refine_ls_weighting_scheme calc
_refine_ls_wR_factor_gt 0.0837
_refine_ls_wR_factor_ref 0.0920
_reflns_Friedel_coverage 0.000
_reflns_Friedel_fraction_full .
_reflns_Friedel_fraction_max .
_reflns_number_gt 3790
_reflns_number_total 5391
_reflns_threshold_expression 'I > 2\s(I)'
_cod_data_source_file suppl_j_ncrs-2023-0012_suppl.cif
_cod_data_source_block jwj023A_a
_cod_database_code 8107461
_shelx_space_group_comment
; 
The symmetry employed for this shelxl refinement is uniquely defined 
by the following loop, which should always be used as a source of 
symmetry information in preference to the above space-group names. 
They are only intended as comments. 
;
_shelx_estimated_absorpt_t_min 0.830
_shelx_estimated_absorpt_t_max 0.993

loop_
_space_group_symop_operation_xyz
'x, y, z'
'-x, -y, -z'

loop_
_atom_site_label
_atom_site_type_symbol
_atom_site_fract_x
_atom_site_fract_y
_atom_site_fract_z
_atom_site_U_iso_or_equiv
_atom_site_adp_type
_atom_site_occupancy
_atom_site_site_symmetry_order
_atom_site_calc_flag
_atom_site_refinement_flags_posn
_atom_site_refinement_flags_adp
_atom_site_refinement_flags_occupancy
_atom_site_disorder_assembly
_atom_site_disorder_group
Mn1 Mn 0.90839(4) 0.87736(4) 0.73447(2) 0.04584(12) Uani 1 1 d . . . . .
N1 N 0.68590(19) 0.7772(2) 0.66603(10) 0.0412(4) Uani 1 1 d . . . . .
N2 N 0.4572(3) 0.7383(3) 0.40281(13) 0.0716(7) Uani 1 1 d . . . . .
N3 N 0.8574(2) 1.0971(2) 0.81646(11) 0.0500(5) Uani 1 1 d . . . . .
N4 N 1.1470(2) 0.9578(2) 0.79103(12) 0.0532(5) Uani 1 1 d . . . . .
N5 N 1.0065(2) 0.6693(2) 0.66425(11) 0.0489(5) Uani 1 1 d . . . . .
O1 O 0.81630(17) 0.76083(18) 0.81432(9) 0.0506(4) Uani 1 1 d . . . . .
O2 O 0.91534(17) 0.98725(18) 0.64094(9) 0.0540(4) Uani 1 1 d . . . . .
O3 O 0.3623(2) 0.6295(3) 0.40842(12) 0.0988(8) Uani 1 1 d . . . . .
O4 O 0.4579(3) 0.7908(3) 0.34544(12) 0.1103(9) Uani 1 1 d . . . . .
Cl1 Cl 0.77116(9) 0.75227(8) 0.97543(4) 0.0719(2) Uani 1 1 d . . . . .
Cl2 Cl 0.20213(9) 0.47483(10) 0.86056(5) 0.0873(3) Uani 1 1 d . . . . .
C1 C 0.6778(3) 0.7057(2) 0.82290(13) 0.0432(5) Uani 1 1 d . . . . .
C2 C 0.6348(3) 0.6849(3) 0.89663(13) 0.0497(6) Uani 1 1 d . . . . .
C3 C 0.4939(3) 0.6135(3) 0.90843(15) 0.0567(7) Uani 1 1 d . . . . .
H3 H 0.472700 0.599283 0.957475 0.068 Uiso 1 1 calc R U . . .
C4 C 0.3833(3) 0.5628(3) 0.84630(15) 0.0590(7) Uani 1 1 d . . . . .
C5 C 0.4145(3) 0.5888(3) 0.77504(14) 0.0552(6) Uani 1 1 d . . . . .
H5 H 0.338393 0.557111 0.734167 0.066 Uiso 1 1 calc R U . . .
C6 C 0.5579(2) 0.6617(3) 0.76202(13) 0.0442(5) Uani 1 1 d . . . . .
C7 C 0.5704(3) 0.6991(3) 0.68731(14) 0.0477(6) Uani 1 1 d . . . . .
C8 C 0.6812(2) 0.8171(2) 0.59318(12) 0.0400(5) Uani 1 1 d . . . . .
C9 C 0.5714(2) 0.7535(3) 0.53241(13) 0.0465(6) Uani 1 1 d . . . . .
H9 H 0.494926 0.673277 0.535989 0.056 Uiso 1 1 calc R U . . .
C10 C 0.5741(3) 0.8080(3) 0.46587(13) 0.0495(6) Uani 1 1 d . . . . .
C11 C 0.6870(3) 0.9273(3) 0.45943(14) 0.0563(6) Uani 1 1 d . . . . .
H11 H 0.685673 0.965778 0.415273 0.068 Uiso 1 1 calc R U . . .
C12 C 0.8005(3) 0.9882(3) 0.51821(14) 0.0549(6) Uani 1 1 d . . . . .
H12 H 0.876615 1.067304 0.512988 0.066 Uiso 1 1 calc R U . . .
C13 C 0.8052(2) 0.9343(3) 0.58671(13) 0.0446(5) Uani 1 1 d . . . . .
C14 C 1.2415(3) 1.0678(4) 0.77175(18) 0.0797(9) Uani 1 1 d . . . . .
H14 H 1.207061 1.113351 0.734259 0.096 Uiso 1 1 calc R U . . .
C15 C 1.3886(4) 1.1183(5) 0.8046(2) 0.1070(13) Uani 1 1 d . . . . .
H15 H 1.452276 1.195396 0.789057 0.128 Uiso 1 1 calc R U . . .
C16 C 1.4388(3) 1.0542(5) 0.8595(2) 0.0925(11) Uani 1 1 d . . . . .
H16 H 1.537923 1.086272 0.882320 0.111 Uiso 1 1 calc R U . . .
C17 C 1.3432(4) 0.9423(4) 0.8813(2) 0.0846(10) Uani 1 1 d . . . . .
H17 H 1.374964 0.897227 0.919590 0.102 Uiso 1 1 calc R U . . .
C18 C 1.1981(3) 0.8973(3) 0.84525(18) 0.0710(8) Uani 1 1 d . . . . .
H18 H 1.132752 0.820262 0.859927 0.085 Uiso 1 1 calc R U . . .
C19 C 0.9735(3) 0.5308(3) 0.67817(15) 0.0577(7) Uani 1 1 d . . . . .
H19 H 0.909543 0.518650 0.717141 0.069 Uiso 1 1 calc R U . . .
C20 C 1.0279(3) 0.4049(3) 0.63867(17) 0.0685(8) Uani 1 1 d . . . . .
H20 H 1.002307 0.310469 0.650777 0.082 Uiso 1 1 calc R U . . .
C21 C 1.1207(3) 0.4225(4) 0.58112(17) 0.0724(8) Uani 1 1 d . . . . .
H21 H 1.159375 0.339393 0.553063 0.087 Uiso 1 1 calc R U . . .
C22 C 1.1565(3) 0.5624(4) 0.56493(16) 0.0700(8) Uani 1 1 d . . . . .
H22 H 1.219036 0.576226 0.525624 0.084 Uiso 1 1 calc R U . . .
C23 C 1.0980(3) 0.6828(3) 0.60804(15) 0.0607(7) Uani 1 1 d . . . . .
H23 H 1.123673 0.778551 0.597334 0.073 Uiso 1 1 calc R U . . .
C24 C 0.8110(3) 1.2089(3) 0.79109(16) 0.0590(7) Uani 1 1 d . . . . .
H24 H 0.794089 1.196707 0.737534 0.071 Uiso 1 1 calc R U . . .
C25 C 0.7872(4) 1.3413(3) 0.8404(2) 0.0794(9) Uani 1 1 d . . . . .
H25 H 0.753541 1.416764 0.820533 0.095 Uiso 1 1 calc R U . . .
C26 C 0.8133(3) 1.3619(3) 0.9192(2) 0.0779(9) Uani 1 1 d . . . . .
H26 H 0.798658 1.451798 0.953604 0.093 Uiso 1 1 calc R U . . .
C27 C 0.8610(3) 1.2486(3) 0.94643(16) 0.0684(8) Uani 1 1 d . . . . .
H27 H 0.880018 1.259567 0.999762 0.082 Uiso 1 1 calc R U . . .
C28 C 0.8803(3) 1.1180(3) 0.89351(16) 0.0622(7) Uani 1 1 d . . . . .
H28 H 0.911076 1.039909 0.912312 0.075 Uiso 1 1 calc R U . . .
H7 H 0.477(3) 0.666(3) 0.6537(14) 0.065(7) Uiso 1 1 d . . . . .

loop_
_atom_site_aniso_label
_atom_site_aniso_U_11
_atom_site_aniso_U_22
_atom_site_aniso_U_33
_atom_site_aniso_U_23
_atom_site_aniso_U_13
_atom_site_aniso_U_12
Mn1 0.0416(2) 0.0490(2) 0.0450(2) 0.01094(17) -0.00316(15) 0.00590(15)
N1 0.0412(10) 0.0467(11) 0.0363(10) 0.0129(9) 0.0029(8) 0.0066(8)
N2 0.0646(15) 0.108(2) 0.0421(14) 0.0242(14) -0.0005(11) 0.0094(14)
N3 0.0497(11) 0.0520(13) 0.0498(13) 0.0122(10) -0.0030(9) 0.0159(9)
N4 0.0461(11) 0.0525(13) 0.0574(13) 0.0081(11) -0.0027(10) 0.0090(10)
N5 0.0450(11) 0.0519(13) 0.0476(12) 0.0110(10) 0.0059(9) 0.0046(9)
O1 0.0497(9) 0.0583(10) 0.0455(10) 0.0166(8) -0.0015(7) 0.0113(8)
O2 0.0487(9) 0.0564(10) 0.0540(10) 0.0185(8) -0.0029(8) -0.0032(8)
O3 0.0786(14) 0.139(2) 0.0614(14) 0.0282(14) -0.0186(11) -0.0261(14)
O4 0.1044(17) 0.172(2) 0.0583(14) 0.0594(16) -0.0197(12) -0.0015(16)
Cl1 0.0960(5) 0.0777(5) 0.0431(4) 0.0150(3) -0.0102(3) 0.0228(4)
Cl2 0.0783(5) 0.1069(6) 0.0795(6) 0.0416(5) 0.0275(4) -0.0059(4)
C1 0.0506(14) 0.0409(13) 0.0414(14) 0.0115(11) 0.0063(10) 0.0155(11)
C2 0.0664(16) 0.0494(15) 0.0380(14) 0.0125(11) 0.0027(11) 0.0217(12)
C3 0.0760(18) 0.0628(17) 0.0433(15) 0.0260(13) 0.0179(13) 0.0250(14)
C4 0.0645(16) 0.0646(17) 0.0541(17) 0.0263(14) 0.0181(13) 0.0095(13)
C5 0.0565(15) 0.0651(17) 0.0444(15) 0.0202(13) 0.0052(11) 0.0029(12)
C6 0.0500(13) 0.0481(14) 0.0357(13) 0.0140(11) 0.0067(10) 0.0073(10)
C7 0.0435(13) 0.0562(16) 0.0404(14) 0.0121(12) -0.0007(11) 0.0016(11)
C8 0.0388(11) 0.0479(14) 0.0350(12) 0.0125(10) 0.0054(9) 0.0093(10)
C9 0.0392(12) 0.0617(15) 0.0391(13) 0.0158(12) 0.0073(10) 0.0056(11)
C10 0.0472(13) 0.0713(17) 0.0336(13) 0.0167(12) 0.0028(10) 0.0157(12)
C11 0.0650(16) 0.0682(18) 0.0451(15) 0.0283(13) 0.0093(12) 0.0173(14)
C12 0.0571(15) 0.0599(16) 0.0526(16) 0.0269(13) 0.0079(12) 0.0051(12)
C13 0.0458(13) 0.0453(14) 0.0445(14) 0.0127(11) 0.0082(11) 0.0106(10)
C14 0.0647(18) 0.102(3) 0.068(2) 0.0280(18) 0.0004(15) -0.0047(17)
C15 0.062(2) 0.153(4) 0.092(3) 0.037(3) 0.0031(19) -0.028(2)
C16 0.0425(17) 0.126(3) 0.094(3) 0.004(2) -0.0071(16) 0.0097(19)
C17 0.075(2) 0.078(2) 0.097(2) 0.0107(19) -0.0286(18) 0.0279(18)
C18 0.0622(17) 0.0563(17) 0.093(2) 0.0219(16) -0.0165(15) 0.0091(13)
C19 0.0542(15) 0.0571(17) 0.0620(17) 0.0142(14) 0.0147(12) 0.0091(12)
C20 0.0713(18) 0.0581(18) 0.075(2) 0.0107(16) 0.0052(16) 0.0179(14)
C21 0.0574(17) 0.081(2) 0.068(2) -0.0084(17) -0.0038(14) 0.0241(16)
C22 0.0440(15) 0.111(3) 0.0474(17) 0.0068(17) 0.0091(12) 0.0107(16)
C23 0.0519(15) 0.0737(19) 0.0553(17) 0.0215(15) 0.0068(12) 0.0001(13)
C24 0.0585(15) 0.0641(18) 0.0629(17) 0.0237(15) 0.0153(13) 0.0213(13)
C25 0.099(2) 0.062(2) 0.097(3) 0.0372(19) 0.043(2) 0.0382(17)
C26 0.089(2) 0.0510(18) 0.091(3) 0.0068(17) 0.0281(18) 0.0168(16)
C27 0.0668(17) 0.075(2) 0.0540(17) -0.0024(16) -0.0023(13) 0.0168(15)
C28 0.0664(17) 0.0606(17) 0.0582(18) 0.0059(14) -0.0103(13) 0.0246(13)

loop_
_atom_type_symbol
_atom_type_description
_atom_type_scat_dispersion_real
_atom_type_scat_dispersion_imag
_atom_type_scat_source
C C 0.0033 0.0016 'International Tables Vol C Tables 4.2.6.8 and 6.1.1.4'
H H 0.0000 0.0000 'International Tables Vol C Tables 4.2.6.8 and 6.1.1.4'
N N 0.0061 0.0033 'International Tables Vol C Tables 4.2.6.8 and 6.1.1.4'
O O 0.0106 0.0060 'International Tables Vol C Tables 4.2.6.8 and 6.1.1.4'
Cl Cl 0.1484 0.1585 'International Tables Vol C Tables 4.2.6.8 and 6.1.1.4'
Mn Mn 0.3368 0.7283 'International Tables Vol C Tables 4.2.6.8 and 6.1.1.4'

loop_
_geom_angle_atom_site_label_1
_geom_angle_atom_site_label_2
_geom_angle_atom_site_label_3
_geom_angle
_geom_angle_site_symmetry_1
_geom_angle_site_symmetry_3
O1 Mn1 O2 158.68(6) . .
O1 Mn1 N1 83.81(6) . .
O2 Mn1 N1 76.46(6) . .
O1 Mn1 N4 99.00(7) . .
O2 Mn1 N4 101.61(7) . .
N1 Mn1 N4 172.31(7) . .
O1 Mn1 N3 86.82(7) . .
O2 Mn1 N3 89.48(7) . .
N1 Mn1 N3 102.10(6) . .
N4 Mn1 N3 85.25(7) . .
O1 Mn1 N5 94.07(7) . .
O2 Mn1 N5 93.55(7) . .
N1 Mn1 N5 88.93(6) . .
N4 Mn1 N5 83.74(7) . .
N3 Mn1 N5 168.96(6) . .
C7 N1 C8 121.49(18) . .
C7 N1 Mn1 127.19(15) . .
C8 N1 Mn1 111.25(13) . .
O3 N2 O4 122.4(2) . .
O3 N2 C10 119.3(2) . .
O4 N2 C10 118.3(3) . .
C24 N3 C28 117.2(2) . .
C24 N3 Mn1 123.37(17) . .
C28 N3 Mn1 119.36(16) . .
C18 N4 C14 117.1(2) . .
C18 N4 Mn1 121.29(18) . .
C14 N4 Mn1 121.60(18) . .
C23 N5 C19 116.5(2) . .
C23 N5 Mn1 121.76(18) . .
C19 N5 Mn1 121.76(16) . .
C1 O1 Mn1 131.28(14) . .
C13 O2 Mn1 115.60(14) . .
O1 C1 C2 120.6(2) . .
O1 C1 C6 124.3(2) . .
C2 C1 C6 115.1(2) . .
C3 C2 C1 123.8(2) . .
C3 C2 Cl1 118.69(19) . .
C1 C2 Cl1 117.46(19) . .
C2 C3 C4 119.1(2) . .
C2 C3 H3 120.5 . .
C4 C3 H3 120.5 . .
C5 C4 C3 119.9(2) . .
C5 C4 Cl2 120.3(2) . .
C3 C4 Cl2 119.74(19) . .
C4 C5 C6 121.8(2) . .
C4 C5 H5 119.1 . .
C6 C5 H5 119.1 . .
C5 C6 C1 120.0(2) . .
C5 C6 C7 116.1(2) . .
C1 C6 C7 123.7(2) . .
N1 C7 C6 126.5(2) . .
N1 C7 H7 120.2(14) . .
C6 C7 H7 113.2(14) . .
C9 C8 N1 125.5(2) . .
C9 C8 C13 120.6(2) . .
N1 C8 C13 113.89(18) . .
C8 C9 C10 120.3(2) . .
C8 C9 H9 119.9 . .
C10 C9 H9 119.9 . .
C9 C10 C11 120.7(2) . .
C9 C10 N2 118.9(2) . .
C11 C10 N2 120.3(2) . .
C12 C11 C10 119.8(2) . .
C12 C11 H11 120.1 . .
C10 C11 H11 120.1 . .
C11 C12 C13 121.8(2) . .
C11 C12 H12 119.1 . .
C13 C12 H12 119.1 . .
O2 C13 C12 121.9(2) . .
O2 C13 C8 121.4(2) . .
C12 C13 C8 116.7(2) . .
N4 C14 C15 123.0(3) . .
N4 C14 H14 118.5 . .
C15 C14 H14 118.5 . .
C16 C15 C14 118.9(3) . .
C16 C15 H15 120.6 . .
C14 C15 H15 120.6 . .
C15 C16 C17 119.3(3) . .
C15 C16 H16 120.3 . .
C17 C16 H16 120.3 . .
C16 C17 C18 118.2(3) . .
C16 C17 H17 120.9 . .
C18 C17 H17 120.9 . .
N4 C18 C17 123.4(3) . .
N4 C18 H18 118.3 . .
C17 C18 H18 118.3 . .
N5 C19 C20 124.1(2) . .
N5 C19 H19 117.9 . .
C20 C19 H19 117.9 . .
C21 C20 C19 117.9(3) . .
C21 C20 H20 121.0 . .
C19 C20 H20 121.0 . .
C22 C21 C20 119.6(3) . .
C22 C21 H21 120.2 . .
C20 C21 H21 120.2 . .
C21 C22 C23 118.5(3) . .
C21 C22 H22 120.7 . .
C23 C22 H22 120.7 . .
N5 C23 C22 123.3(3) . .
N5 C23 H23 118.3 . .
C22 C23 H23 118.3 . .
N3 C24 C25 122.7(3) . .
N3 C24 H24 118.7 . .
C25 C24 H24 118.7 . .
C26 C25 C24 119.4(3) . .
C26 C25 H25 120.3 . .
C24 C25 H25 120.3 . .
C27 C26 C25 118.8(3) . .
C27 C26 H26 120.6 . .
C25 C26 H26 120.6 . .
C26 C27 C28 118.5(3) . .
C26 C27 H27 120.7 . .
C28 C27 H27 120.7 . .
N3 C28 C27 123.3(3) . .
N3 C28 H28 118.3 . .
C27 C28 H28 118.3 . .

loop_
_geom_bond_atom_site_label_1
_geom_bond_atom_site_label_2
_geom_bond_distance
_geom_bond_site_symmetry_2
Mn1 O1 2.0789(16) .
Mn1 O2 2.1266(16) .
Mn1 N1 2.2215(17) .
Mn1 N4 2.2488(19) .
Mn1 N3 2.305(2) .
Mn1 N5 2.3354(19) .
N1 C7 1.278(3) .
N1 C8 1.421(3) .
N2 O3 1.219(3) .
N2 O4 1.221(3) .
N2 C10 1.444(3) .
N3 C24 1.327(3) .
N3 C28 1.333(3) .
N4 C18 1.317(3) .
N4 C14 1.319(3) .
N5 C23 1.330(3) .
N5 C19 1.330(3) .
O1 C1 1.289(2) .
O2 C13 1.292(3) .
Cl1 C2 1.735(2) .
Cl2 C4 1.743(3) .
C1 C2 1.422(3) .
C1 C6 1.424(3) .
C2 C3 1.369(3) .
C3 C4 1.384(3) .
C3 H3 0.9300 .
C4 C5 1.369(3) .
C5 C6 1.399(3) .
C5 H5 0.9300 .
C6 C7 1.446(3) .
C7 H7 0.97(2) .
C8 C9 1.372(3) .
C8 C13 1.434(3) .
C9 C10 1.382(3) .
C9 H9 0.9300 .
C10 C11 1.384(3) .
C11 C12 1.368(3) .
C11 H11 0.9300 .
C12 C13 1.414(3) .
C12 H12 0.9300 .
C14 C15 1.376(4) .
C14 H14 0.9300 .
C15 C16 1.346(5) .
C15 H15 0.9300 .
C16 C17 1.358(4) .
C16 H16 0.9300 .
C17 C18 1.376(4) .
C17 H17 0.9300 .
C18 H18 0.9300 .
C19 C20 1.372(4) .
C19 H19 0.9300 .
C20 C21 1.363(4) .
C20 H20 0.9300 .
C21 C22 1.362(4) .
C21 H21 0.9300 .
C22 C23 1.376(4) .
C22 H22 0.9300 .
C23 H23 0.9300 .
C24 C25 1.366(4) .
C24 H24 0.9300 .
C25 C26 1.365(4) .
C25 H25 0.9300 .
C26 C27 1.362(4) .
C26 H26 0.9300 .
C27 C28 1.370(4) .
C27 H27 0.9300 .
C28 H28 0.9300 .

loop_
_geom_hbond_atom_site_label_D
_geom_hbond_atom_site_label_H
_geom_hbond_atom_site_label_A
_geom_hbond_distance_DH
_geom_hbond_distance_HA
_geom_hbond_distance_DA
_geom_hbond_angle_DHA
_geom_hbond_site_symmetry_A
_geom_hbond_publ_flag
C15 H15 O4 0.93 2.57 3.255(4) 131.0 2_776 yes
C22 H22 O3 0.93 2.58 3.508(4) 171.9 1_655 yes
C24 H24 O2 0.93 2.66 3.211(3) 118.9 . yes

loop_
_geom_torsion_atom_site_label_1
_geom_torsion_atom_site_label_2
_geom_torsion_atom_site_label_3
_geom_torsion_atom_site_label_4
_geom_torsion
_geom_torsion_site_symmetry_1
_geom_torsion_site_symmetry_2
_geom_torsion_site_symmetry_3
_geom_torsion_site_symmetry_4
Mn1 O1 C1 C2 -155.23(16) . . . .
Mn1 O1 C1 C6 24.8(3) . . . .
O1 C1 C2 C3 -173.4(2) . . . .
C6 C1 C2 C3 6.6(3) . . . .
O1 C1 C2 Cl1 5.7(3) . . . .
C6 C1 C2 Cl1 -174.27(16) . . . .
C1 C2 C3 C4 -2.5(4) . . . .
Cl1 C2 C3 C4 178.39(19) . . . .
C2 C3 C4 C5 -2.0(4) . . . .
C2 C3 C4 Cl2 -178.85(19) . . . .
C3 C4 C5 C6 2.0(4) . . . .
Cl2 C4 C5 C6 178.80(19) . . . .
C4 C5 C6 C1 2.5(4) . . . .
C4 C5 C6 C7 -172.6(2) . . . .
O1 C1 C6 C5 173.6(2) . . . .
C2 C1 C6 C5 -6.4(3) . . . .
O1 C1 C6 C7 -11.8(4) . . . .
C2 C1 C6 C7 168.2(2) . . . .
C8 N1 C7 C6 -175.0(2) . . . .
Mn1 N1 C7 C6 1.7(4) . . . .
C5 C6 C7 N1 173.3(2) . . . .
C1 C6 C7 N1 -1.5(4) . . . .
C7 N1 C8 C9 -14.4(3) . . . .
Mn1 N1 C8 C9 168.40(18) . . . .
C7 N1 C8 C13 165.7(2) . . . .
Mn1 N1 C8 C13 -11.5(2) . . . .
N1 C8 C9 C10 176.2(2) . . . .
C13 C8 C9 C10 -3.9(3) . . . .
C8 C9 C10 C11 0.0(3) . . . .
C8 C9 C10 N2 179.8(2) . . . .
O3 N2 C10 C9 -2.6(4) . . . .
O4 N2 C10 C9 177.6(2) . . . .
O3 N2 C10 C11 177.1(3) . . . .
O4 N2 C10 C11 -2.6(4) . . . .
C9 C10 C11 C12 2.4(4) . . . .
N2 C10 C11 C12 -177.4(2) . . . .
C10 C11 C12 C13 -0.9(4) . . . .
Mn1 O2 C13 C12 -175.30(17) . . . .
Mn1 O2 C13 C8 4.6(3) . . . .
C11 C12 C13 O2 177.2(2) . . . .
C11 C12 C13 C8 -2.8(3) . . . .
C9 C8 C13 O2 -174.8(2) . . . .
N1 C8 C13 O2 5.2(3) . . . .
C9 C8 C13 C12 5.2(3) . . . .
N1 C8 C13 C12 -174.91(19) . . . .
C18 N4 C14 C15 1.1(5) . . . .
Mn1 N4 C14 C15 -179.2(3) . . . .
N4 C14 C15 C16 -0.7(6) . . . .
C14 C15 C16 C17 -0.3(6) . . . .
C15 C16 C17 C18 0.8(5) . . . .
C14 N4 C18 C17 -0.6(4) . . . .
Mn1 N4 C18 C17 179.8(2) . . . .
C16 C17 C18 N4 -0.4(5) . . . .
C23 N5 C19 C20 0.2(4) . . . .
Mn1 N5 C19 C20 180.0(2) . . . .
N5 C19 C20 C21 -0.5(4) . . . .
C19 C20 C21 C22 0.2(4) . . . .
C20 C21 C22 C23 0.4(4) . . . .
C19 N5 C23 C22 0.5(4) . . . .
Mn1 N5 C23 C22 -179.25(19) . . . .
C21 C22 C23 N5 -0.8(4) . . . .
C28 N3 C24 C25 0.1(4) . . . .
Mn1 N3 C24 C25 -177.2(2) . . . .
N3 C24 C25 C26 0.8(4) . . . .
C24 C25 C26 C27 -0.7(5) . . . .
C25 C26 C27 C28 -0.3(4) . . . .
C24 N3 C28 C27 -1.1(4) . . . .
Mn1 N3 C28 C27 176.3(2) . . . .
C26 C27 C28 N3 1.2(4) . . . .
